data_1559751
loop_
_publ_author_name
'Vaddypally, Shivaiah'
'Kiselev, Vitaly G.'
'Byrne, Alex N.'
'Goldsmith, C. Franklin'
'Zdilla, Michael J.'

_publ_section_title
;
 Transition-metal-mediated reduction and reversible double-cyclization of
 cyanuric triazide to an asymmetric bitetrazolate involving cleavage of
 the six-membered aromatic ring.
;
_journal_issue 6
_journal_name_full 'Chemical science'
_journal_page_first 2268
_journal_page_last 2275
_journal_paper_doi 10.1039/d0sc04949b
_journal_volume 12
_journal_year 2020
_chemical_formula_moiety 'C3 H2 N10'
_chemical_formula_sum 'C3 H2 N10'
_chemical_formula_weight 178.15
_chemical_name_systematic 2-amino-4,6-diazido-1,3,5-triazine
_chemical_properties_physical Explosive
_space_group_crystal_system monoclinic
_space_group_IT_number 14
_space_group_name_Hall '-P 2yn'
_space_group_name_H-M_alt 'P 1 21/n 1'
_atom_sites_solution_hydrogens difmap
_audit_creation_date 2020-09-07
_audit_creation_method
;
Olex2 1.2
(compiled 2018.05.29 svn.r3508 for OlexSys, GUI svn.r5506)
;
_audit_update_record
;
2020-09-07 deposited with the CCDC.	2020-12-01 downloaded from the CCDC.
;
_cell_angle_alpha 90
_cell_angle_beta 101.238(10)
_cell_angle_gamma 90
_cell_formula_units_Z 4
_cell_length_a 8.018(4)
_cell_length_b 4.669(3)
_cell_length_c 18.877(10)
_cell_measurement_reflns_used 1044
_cell_measurement_temperature 100(2)
_cell_measurement_theta_max 27.81
_cell_measurement_theta_min 3.00
_cell_volume 693.1(7)
_computing_cell_refinement 'SAINT V8.40A (Bruker, 2016)'
_computing_data_collection 'COSMO (Bruker, 2016)'
_computing_data_reduction 'SAINT V8.40A (Bruker, 2016)'
_computing_molecular_graphics 'Olex2 (Dolomanov et al., 2009)'
_computing_publication_material 'Olex2 (Dolomanov et al., 2009)'
_computing_structure_refinement 'XL (Sheldrick, 2008)'
_computing_structure_solution 'XS (Sheldrick, 208)'
_diffrn_ambient_temperature 99.99
_diffrn_detector_area_resol_mean 8.333
_diffrn_measured_fraction_theta_full 0.985
_diffrn_measured_fraction_theta_max 0.985
_diffrn_measurement_device_type 'Bruker APEX-II CCD'
_diffrn_measurement_method '\f and \w scans'
_diffrn_radiation_type MoK\a
_diffrn_radiation_wavelength 0.71073
_diffrn_reflns_av_unetI/netI 0.0378
_diffrn_reflns_Laue_measured_fraction_full 0.985
_diffrn_reflns_Laue_measured_fraction_max 0.985
_diffrn_reflns_limit_h_max 9
_diffrn_reflns_limit_h_min -9
_diffrn_reflns_limit_k_max 5
_diffrn_reflns_limit_k_min -5
_diffrn_reflns_limit_l_max 22
_diffrn_reflns_limit_l_min 0
_diffrn_reflns_number 1241
_diffrn_reflns_point_group_measured_fraction_full 0.985
_diffrn_reflns_point_group_measured_fraction_max 0.985
_diffrn_reflns_theta_full 25.242
_diffrn_reflns_theta_max 25.249
_diffrn_reflns_theta_min 2.200
_diffrn_source 'sealed tube'
_diffrn_standards_number 0
_exptl_absorpt_coefficient_mu 0.134
_exptl_absorpt_correction_T_max 0.7456
_exptl_absorpt_correction_T_min 0.6283
_exptl_absorpt_correction_type multi-scan
_exptl_absorpt_process_details
'SADABS-2016/2 (Bruker,2016/2) was used for absorption correction. wR2(int) was 0.0659 before and 0.0442 after correction. The Ratio of minimum to maximum transmission is 0.8287. The \l/2 correction factor is Not present.'
_exptl_crystal_colour colourless
_exptl_crystal_density_diffrn 1.707
_exptl_crystal_description prism
_exptl_crystal_F_000 360
_exptl_crystal_recrystallization_method Evaporation
_exptl_crystal_size_max 0.3
_exptl_crystal_size_mid 0.07
_exptl_crystal_size_min 0.042
_refine_diff_density_max 0.433
_refine_diff_density_min -0.349
_refine_diff_density_rms 0.085
_refine_ls_extinction_method none
_refine_ls_goodness_of_fit_ref 1.098
_refine_ls_hydrogen_treatment refxyz
_refine_ls_matrix_type full
_refine_ls_number_parameters 125
_refine_ls_number_reflns 1241
_refine_ls_number_restraints 0
_refine_ls_restrained_S_all 1.098
_refine_ls_R_factor_all 0.0772
_refine_ls_R_factor_gt 0.0617
_refine_ls_shift/su_max 0.000
_refine_ls_shift/su_mean 0.000
_refine_ls_structure_factor_coef Fsqd
_refine_ls_weighting_details 'w=1/[\s^2^(Fo^2^)+(0.0897P)^2^+1.2558P] where P=(Fo^2^+2Fc^2^)/3'
_refine_ls_weighting_scheme calc
_refine_ls_wR_factor_gt 0.1711
_refine_ls_wR_factor_ref 0.1795
_reflns_Friedel_coverage 0.000
_reflns_number_gt 998
_reflns_number_total 1241
_reflns_threshold_expression 'I > 2\s(I)'
_cod_data_source_file d0sc04949b2.cif
_cod_data_source_block 3
_cod_depositor_comments
;Adding full bibliography for 1559749--1559754.cif.

 Adding full bibliography for 1559749--1559754.cif.
;
_cod_original_cell_volume 693.1(6)
_cod_database_code 1559751
_shelx_shelxl_version_number 2018/3
_shelx_space_group_comment
;
The symmetry employed for this shelxl refinement is uniquely defined
by the following loop, which should always be used as a source of
symmetry information in preference to the above space-group names.
They are only intended as comments.
;
_shelx_estimated_absorpt_t_max 0.994
_shelx_estimated_absorpt_t_min 0.961
_olex2_refinement_description
;
1. Twinned data refinement
 Scales: 0.878(6)
 0.122(6)
2. Fixed Uiso
 At 1.2 times of:
  All N(H,H) groups
;
_olex2_submission_special_instructions 'No special instructions were received'

loop_
_space_group_symop_operation_xyz
'x, y, z'
'-x+1/2, y+1/2, -z+1/2'
'-x, -y, -z'
'x-1/2, -y-1/2, z-1/2'

loop_
_atom_site_label
_atom_site_type_symbol
_atom_site_fract_x
_atom_site_fract_y
_atom_site_fract_z
_atom_site_U_iso_or_equiv
_atom_site_adp_type
_atom_site_occupancy
_atom_site_site_symmetry_order
_atom_site_calc_flag
_atom_site_refinement_flags_posn
_atom_site_refinement_flags_adp
_atom_site_refinement_flags_occupancy
_atom_site_disorder_assembly
_atom_site_disorder_group
N7 N -0.0918(4) 0.4278(6) 0.37194(15) 0.0160(7) Uani 1 1 d . . . . .
N6 N 0.1998(4) 0.4187(6) 0.37121(15) 0.0150(7) Uani 1 1 d . . . . .
N3 N 0.4953(4) 0.4433(7) 0.37901(15) 0.0187(7) Uani 1 1 d . . . . .
N2 N 0.3762(3) 0.7515(6) 0.44657(15) 0.0138(7) Uani 1 1 d . . . . .
N10 N 0.0770(3) 0.7441(6) 0.44404(14) 0.0133(7) Uani 1 1 d . . . . .
N1 N 0.2544(4) 1.0550(7) 0.51688(16) 0.0145(7) Uani 1 1 d . . . . .
H1A H 0.350(6) 1.145(9) 0.530(2) 0.017 Uiso 1 1 d R . . . .
H1B H 0.171(5) 1.128(9) 0.534(2) 0.017 Uiso 1 1 d R . . . .
N9 N -0.1230(4) 0.0449(7) 0.28793(17) 0.0218(8) Uani 1 1 d . . . . .
N8 N -0.0987(3) 0.2248(7) 0.32760(15) 0.0153(7) Uani 1 1 d . . . . .
C3 C 0.0716(4) 0.5347(8) 0.39663(17) 0.0133(8) Uani 1 1 d . . . . .
C2 C 0.3487(4) 0.5396(8) 0.39929(18) 0.0136(8) Uani 1 1 d . . . . .
N4 N 0.4717(4) 0.2381(7) 0.33529(15) 0.0182(7) Uani 1 1 d . . . . .
N5 N 0.4715(5) 0.0558(8) 0.29689(18) 0.0288(9) Uani 1 1 d . . . . .
C1 C 0.2365(4) 0.8503(7) 0.46912(16) 0.0108(7) Uani 1 1 d . . . . .

loop_
_atom_site_aniso_label
_atom_site_aniso_U_11
_atom_site_aniso_U_22
_atom_site_aniso_U_33
_atom_site_aniso_U_23
_atom_site_aniso_U_13
_atom_site_aniso_U_12
N7 0.0107(15) 0.0129(16) 0.0234(15) -0.0037(13) 0.0008(11) -0.0057(12)
N6 0.0124(15) 0.0156(16) 0.0178(14) 0.0010(13) 0.0050(11) -0.0014(13)
N3 0.0152(16) 0.0180(17) 0.0245(15) -0.0051(13) 0.0077(12) -0.0011(13)
N2 0.0098(14) 0.0123(15) 0.0196(14) -0.0018(12) 0.0042(11) -0.0002(12)
N10 0.0109(14) 0.0111(15) 0.0184(14) -0.0021(12) 0.0037(11) -0.0006(11)
N1 0.0107(15) 0.0136(16) 0.0203(15) -0.0008(12) 0.0058(12) 0.0000(13)
N9 0.0203(17) 0.0172(17) 0.0256(16) -0.0032(15) -0.0008(13) -0.0011(14)
N8 0.0108(14) 0.0122(16) 0.0213(15) 0.0023(14) -0.0011(12) -0.0025(12)
C3 0.0137(17) 0.0106(18) 0.0154(15) 0.0034(13) 0.0021(13) 0.0001(14)
C2 0.0089(16) 0.0134(18) 0.0186(16) 0.0022(14) 0.0027(13) 0.0016(14)
N4 0.0181(16) 0.0173(17) 0.0214(15) 0.0005(14) 0.0090(12) 0.0017(13)
N5 0.036(2) 0.023(2) 0.0306(17) -0.0031(16) 0.0139(15) 0.0036(16)
C1 0.0121(16) 0.0099(17) 0.0109(14) 0.0033(13) 0.0036(12) 0.0004(13)

loop_
_atom_type_symbol
_atom_type_description
_atom_type_scat_dispersion_real
_atom_type_scat_dispersion_imag
_atom_type_scat_source
C C 0.0033 0.0016 'International Tables Vol C Tables 4.2.6.8 and 6.1.1.4'
H H 0.0000 0.0000 'International Tables Vol C Tables 4.2.6.8 and 6.1.1.4'
N N 0.0061 0.0033 'International Tables Vol C Tables 4.2.6.8 and 6.1.1.4'

loop_
_geom_angle_atom_site_label_1
_geom_angle_atom_site_label_2
_geom_angle_atom_site_label_3
_geom_angle
_geom_angle_site_symmetry_1
_geom_angle_site_symmetry_3
_geom_angle_publ_flag
N8 N7 C3 114.1(3) . . ?
C3 N6 C2 112.2(3) . . ?
N4 N3 C2 113.8(3) . . ?
C2 N2 C1 115.3(3) . . ?
C3 N10 C1 114.1(3) . . ?
H1A N1 H1B 114(4) . . ?
C1 N1 H1A 122(3) . . ?
C1 N1 H1B 124(3) . . ?
N9 N8 N7 172.5(3) . . ?
N6 C3 N7 118.4(3) . . ?
N10 C3 N7 113.3(3) . . ?
N10 C3 N6 128.3(3) . . ?
N6 C2 N3 119.8(3) . . ?
N2 C2 N6 127.2(3) . . ?
N2 C2 N3 113.1(3) . . ?
N5 N4 N3 171.5(4) . . ?
N2 C1 N10 122.9(3) . . ?
N1 C1 N2 118.8(3) . . ?
N1 C1 N10 118.4(3) . . ?

loop_
_geom_bond_atom_site_label_1
_geom_bond_atom_site_label_2
_geom_bond_distance
_geom_bond_site_symmetry_2
_geom_bond_publ_flag
N7 N8 1.259(4) . ?
N7 C3 1.395(4) . ?
N6 C3 1.331(5) . ?
N6 C2 1.333(5) . ?
N3 C2 1.381(5) . ?
N3 N4 1.254(4) . ?
N2 C2 1.322(5) . ?
N2 C1 1.354(4) . ?
N10 C3 1.320(4) . ?
N10 C1 1.367(4) . ?
N1 H1A 0.86(4) . ?
N1 H1B 0.87(4) . ?
N1 C1 1.302(4) . ?
N9 N8 1.117(4) . ?
N4 N5 1.118(5) . ?

loop_
_geom_torsion_atom_site_label_1
_geom_torsion_atom_site_label_2
_geom_torsion_atom_site_label_3
_geom_torsion_atom_site_label_4
_geom_torsion
_geom_torsion_site_symmetry_1
_geom_torsion_site_symmetry_2
_geom_torsion_site_symmetry_3
_geom_torsion_site_symmetry_4
_geom_torsion_publ_flag
N8 N7 C3 N6 0.8(4) . . . . ?
N8 N7 C3 N10 -178.9(3) . . . . ?
C3 N6 C2 N3 179.6(3) . . . . ?
C3 N6 C2 N2 -0.5(5) . . . . ?
C3 N10 C1 N2 0.8(5) . . . . ?
C3 N10 C1 N1 -179.1(3) . . . . ?
C2 N6 C3 N7 -179.8(3) . . . . ?
C2 N6 C3 N10 -0.2(5) . . . . ?
C2 N2 C1 N10 -1.3(5) . . . . ?
C2 N2 C1 N1 178.6(3) . . . . ?
N4 N3 C2 N6 -1.5(5) . . . . ?
N4 N3 C2 N2 178.6(3) . . . . ?
C1 N2 C2 N6 1.1(5) . . . . ?
C1 N2 C2 N3 -178.9(3) . . . . ?
C1 N10 C3 N7 179.7(3) . . . . ?
C1 N10 C3 N6 0.0(5) . . . . ?

loop_
_twin_individual_id
_twin_individual_mass_fraction_refined
1 0.878(6)
2 0.122(6)
